data_7034757
loop_
_publ_author_name
'Montanel-P\'erez, Sara'
'Herrera, Raquel P.'
'Laguna, Antonio'
'Villacampa, M. Dolores'
'Gimeno, M Concepci\'on'

_publ_section_title
;
 The fluxional amine gold(iii) complex as an excellent catalyst and
 precursor of biologically active acyclic carbenes.
;
_journal_issue 19
_journal_name_full 'Dalton transactions (Cambridge, England : 2003)'
_journal_page_first 9052
_journal_page_last 9062
_journal_paper_doi 10.1039/c5dt00703h
_journal_volume 44
_journal_year 2015
_chemical_formula_sum 'C38 H26 Au Cl F10 N4 O5'
_chemical_formula_weight 1041.04
_chemical_name_systematic
; 
 ? 
;
_space_group_IT_number 2
_symmetry_cell_setting triclinic
_symmetry_space_group_name_Hall '-P 1'
_symmetry_space_group_name_H-M 'P -1'
_atom_sites_solution_hydrogens geom
_atom_sites_solution_primary direct
_atom_sites_solution_secondary difmap
_audit_creation_method SHELXL-97
_audit_update_record
;
2014-12-15 deposited with the CCDC.
2015-04-09 downloaded from the CCDC.
;
_cell_angle_alpha 97.15(3)
_cell_angle_beta 101.31(3)
_cell_angle_gamma 101.21(3)
_cell_formula_units_Z 2
_cell_length_a 8.1961(16)
_cell_length_b 11.368(2)
_cell_length_c 20.475(4)
_cell_measurement_reflns_used 5894
_cell_measurement_temperature 100(2)
_cell_measurement_theta_max 27.9
_cell_measurement_theta_min 2.2
_cell_volume 1808.6(7)
_computing_cell_refinement 'SAINT+ 6.02 (Bruker AXS, 1999)'
_computing_data_collection 'SMART v. 5.611 (Bruker AXS, 2000)'
_computing_data_reduction 'SAINT+ 6.02 (Bruker AXS, 1999)'
_computing_molecular_graphics 'XP, SHELXTL v. 6.10 (Bruker, 2000)'
_computing_publication_material 'XCIF, SHELXTL v. 6.10 (Bruker, 2000)'
_computing_structure_refinement 'SHELXL-97 (Sheldrick, 1997)'
_computing_structure_solution 'SHELXS-97 (Sheldrick, 1990)'
_diffrn_ambient_temperature 100(2)
_diffrn_detector_area_resol_mean 8.26
_diffrn_measured_fraction_theta_full 0.981
_diffrn_measured_fraction_theta_max 0.981
_diffrn_measurement_device_type 'Bruker SMART APEX CCD system'
_diffrn_measurement_method '\w rotations with narrow frames'
_diffrn_radiation_monochromator graphite
_diffrn_radiation_source 'fine-focus sealed tube'
_diffrn_radiation_type MoK\a
_diffrn_radiation_wavelength 0.71073
_diffrn_reflns_av_R_equivalents 0.0403
_diffrn_reflns_av_sigmaI/netI 0.0665
_diffrn_reflns_limit_h_max 10
_diffrn_reflns_limit_h_min -9
_diffrn_reflns_limit_k_max 14
_diffrn_reflns_limit_k_min -14
_diffrn_reflns_limit_l_max 25
_diffrn_reflns_limit_l_min -25
_diffrn_reflns_number 12983
_diffrn_reflns_theta_full 26.00
_diffrn_reflns_theta_max 26.00
_diffrn_reflns_theta_min 1.03
_exptl_absorpt_coefficient_mu 4.245
_exptl_absorpt_correction_T_max 0.7276
_exptl_absorpt_correction_T_min 0.4290
_exptl_absorpt_correction_type multi-scan
_exptl_absorpt_process_details
;
SADABS; Area-Detector Absorption Correction. Bruker-AXS
within SAINT+ package, v. 6.02 (1999).
;
_exptl_crystal_colour colorless
_exptl_crystal_density_diffrn 1.912
_exptl_crystal_density_method 'not measured'
_exptl_crystal_description prism
_exptl_crystal_F_000 1016
_exptl_crystal_size_max 0.24
_exptl_crystal_size_mid 0.10
_exptl_crystal_size_min 0.08
_refine_diff_density_max 2.419
_refine_diff_density_min -3.532
_refine_diff_density_rms 0.188
_refine_ls_extinction_method none
_refine_ls_goodness_of_fit_ref 1.099
_refine_ls_hydrogen_treatment constr
_refine_ls_matrix_type full
_refine_ls_number_parameters 534
_refine_ls_number_reflns 6962
_refine_ls_number_restraints 102
_refine_ls_restrained_S_all 1.095
_refine_ls_R_factor_all 0.0615
_refine_ls_R_factor_gt 0.0515
_refine_ls_shift/su_max 0.000
_refine_ls_shift/su_mean 0.000
_refine_ls_structure_factor_coef Fsqd
_refine_ls_weighting_details 'calc w=1/[\s^2^(Fo^2^)+(0.0499P)^2^+9.2985P] where P=(Fo^2^+2Fc^2^)/3'
_refine_ls_weighting_scheme calc
_refine_ls_wR_factor_gt 0.1136
_refine_ls_wR_factor_ref 0.1178
_reflns_number_gt 6087
_reflns_number_total 6962
_reflns_threshold_expression >2sigma(I)
_cod_data_source_file c5dt00703h1.cif
_cod_data_source_block lola43as
_cod_depositor_comments
;
The following automatic conversions were performed:

'_symmetry_cell_setting' value 'Triclinic' changed to 'triclinic'
according to
/usr/data/users/saulius/crontab/automatic-downloads/rss-feeds/RSC/lib/dictionaries/cif_core.dic
dictionary named 'cif_core.dic' version 2.4.2 from 2011-04-26.

Automatic conversion script
Id: cif_fix_values 3143 2015-03-26 13:38:13Z robertas 

 Adding full bibliography for 7034756--7034759.cif.
;
_cod_original_cell_volume 1808.6(6)
_cod_original_sg_symbol_H-M P-1
_cod_database_code 7034757

loop_
_symmetry_equiv_pos_as_xyz
'x, y, z'
'-x, -y, -z'

loop_
_atom_site_label
_atom_site_type_symbol
_atom_site_fract_x
_atom_site_fract_y
_atom_site_fract_z
_atom_site_U_iso_or_equiv
_atom_site_adp_type
_atom_site_occupancy
_atom_site_symmetry_multiplicity
_atom_site_calc_flag
_atom_site_refinement_flags
Au1 Au 0.79218(4) 0.45488(3) 0.244139(14) 0.01695(10) Uani 1 1 d .
C1 C 0.9127(9) 0.5665(6) 0.3328(4) 0.0184(14) Uani 1 1 d U
C2 C 0.8754(10) 0.5516(7) 0.3948(4) 0.0251(16) Uani 1 1 d U
C3 C 0.9509(11) 0.6369(8) 0.4521(4) 0.0285(17) Uani 1 1 d U
C4 C 1.0652(11) 0.7390(7) 0.4487(4) 0.0277(17) Uani 1 1 d U
C5 C 1.1114(11) 0.7552(8) 0.3883(4) 0.0308(18) Uani 1 1 d U
C6 C 1.0322(10) 0.6680(7) 0.3319(4) 0.0241(16) Uani 1 1 d U
F1 F 0.7609(6) 0.4553(4) 0.4015(2) 0.0282(10) Uani 1 1 d .
F2 F 0.9119(7) 0.6201(5) 0.5117(2) 0.0382(12) Uani 1 1 d .
F3 F 1.1393(7) 0.8234(5) 0.5044(3) 0.0412(13) Uani 1 1 d .
F4 F 1.2240(6) 0.8540(4) 0.3847(3) 0.0364(12) Uani 1 1 d .
F5 F 1.0774(6) 0.6887(4) 0.2735(2) 0.0274(10) Uani 1 1 d .
C11 C 0.8549(9) 0.3103(7) 0.2868(4) 0.0201(15) Uani 1 1 d U
C12 C 1.0139(10) 0.2864(7) 0.2953(4) 0.0212(15) Uani 1 1 d U
C13 C 1.0606(10) 0.1949(7) 0.3277(4) 0.0247(16) Uani 1 1 d U
C14 C 0.9402(10) 0.1235(7) 0.3544(4) 0.0231(16) Uani 1 1 d U
C15 C 0.7795(10) 0.1434(7) 0.3451(4) 0.0241(16) Uani 1 1 d U
C16 C 0.7367(10) 0.2341(7) 0.3128(4) 0.0211(15) Uani 1 1 d U
F6 F 1.1320(6) 0.3538(4) 0.2696(2) 0.0279(10) Uani 1 1 d .
F7 F 1.2162(6) 0.1752(5) 0.3342(3) 0.0359(12) Uani 1 1 d .
F8 F 0.9827(7) 0.0335(4) 0.3852(3) 0.0364(12) Uani 1 1 d .
F9 F 0.6599(6) 0.0719(4) 0.3689(2) 0.0294(11) Uani 1 1 d .
F10 F 0.5770(5) 0.2514(4) 0.3056(2) 0.0248(10) Uani 1 1 d .
N1 N 0.6969(8) 0.3480(5) 0.1481(3) 0.0170(12) Uani 1 1 d U
C21 C 0.5940(9) 0.2361(6) 0.1354(4) 0.0199(15) Uani 1 1 d U
H21 H 0.5521 0.2047 0.1713 0.024 Uiso 1 1 calc R
C22 C 0.5475(10) 0.1660(7) 0.0725(4) 0.0235(16) Uani 1 1 d U
H22 H 0.4758 0.0869 0.0649 0.028 Uiso 1 1 calc R
C23 C 0.6069(10) 0.2126(7) 0.0207(4) 0.0219(15) Uani 1 1 d U
H23 H 0.5778 0.1654 -0.0233 0.026 Uiso 1 1 calc R
C24 C 0.7091(10) 0.3284(7) 0.0328(4) 0.0217(15) Uani 1 1 d U
H24 H 0.7496 0.3619 -0.0028 0.026 Uiso 1 1 calc R
C25 C 0.7519(9) 0.3954(7) 0.0975(4) 0.0181(14) Uani 1 1 d U
C26 C 0.8575(9) 0.5234(6) 0.1141(4) 0.0176(14) Uani 1 1 d U
H26A H 0.9635 0.5271 0.1480 0.021 Uiso 1 1 calc R
H26B H 0.8901 0.5480 0.0729 0.021 Uiso 1 1 calc R
N2 N 0.7628(8) 0.6082(5) 0.1409(3) 0.0192(13) Uani 1 1 d U
C27 C 0.6844(9) 0.6815(6) 0.0949(4) 0.0190(15) Uani 1 1 d U
H27A H 0.5646 0.6760 0.0986 0.023 Uiso 1 1 calc R
H27B H 0.6826 0.6469 0.0479 0.023 Uiso 1 1 calc R
C31 C 0.7772(9) 0.8147(7) 0.1093(4) 0.0209(15) Uani 1 1 d U
N3 N 0.7455(9) 0.8816(6) 0.1630(3) 0.0231(14) Uani 1 1 d U
C33 C 0.8202(11) 0.9984(7) 0.1769(4) 0.0279(17) Uani 1 1 d U
H33 H 0.7971 1.0468 0.2139 0.034 Uiso 1 1 calc R
C34 C 0.9292(11) 1.0544(7) 0.1413(4) 0.0296(18) Uani 1 1 d U
H34 H 0.9797 1.1389 0.1534 0.036 Uiso 1 1 calc R
C35 C 0.9636(11) 0.9854(7) 0.0877(4) 0.0311(18) Uani 1 1 d U
H35 H 1.0397 1.0210 0.0623 0.037 Uiso 1 1 calc R
C36 C 0.8854(11) 0.8637(7) 0.0716(4) 0.0283(17) Uani 1 1 d U
H36 H 0.9062 0.8140 0.0346 0.034 Uiso 1 1 calc R
C37 C 0.7280(9) 0.5991(6) 0.2008(4) 0.0166(14) Uani 1 1 d U
N4 N 0.6556(8) 0.6809(5) 0.2293(3) 0.0178(12) Uani 1 1 d U
H4 H 0.6418 0.7433 0.2090 0.021 Uiso 1 1 calc R
C41 C 0.5985(9) 0.6739(6) 0.2908(3) 0.0160(14) Uani 1 1 d U
C42 C 0.4882(11) 0.5653(8) 0.2966(4) 0.0321(18) Uani 1 1 d U
H42 H 0.4474 0.5008 0.2591 0.038 Uiso 1 1 calc R
C43 C 0.4393(12) 0.5531(8) 0.3574(5) 0.037(2) Uani 1 1 d U
H43 H 0.3705 0.4787 0.3624 0.044 Uiso 1 1 calc R
C44 C 0.4916(11) 0.6493(8) 0.4096(5) 0.0316(17) Uani 1 1 d U
C45 C 0.4421(12) 0.6396(8) 0.4741(5) 0.038(2) Uani 1 1 d U
H45 H 0.3713 0.5668 0.4800 0.045 Uiso 1 1 calc R
C46 C 0.4975(13) 0.7342(9) 0.5241(5) 0.042(2) Uani 1 1 d U
H46 H 0.4664 0.7269 0.5660 0.051 Uiso 1 1 calc R
C47 C 0.6003(13) 0.8449(8) 0.5176(5) 0.038(2) Uani 1 1 d U
H47 H 0.6344 0.9113 0.5541 0.045 Uiso 1 1 calc R
C48 C 0.6502(12) 0.8560(8) 0.4589(5) 0.036(2) Uani 1 1 d U
H48 H 0.7225 0.9296 0.4548 0.043 Uiso 1 1 calc R
C49 C 0.5954(11) 0.7588(7) 0.4040(4) 0.0272(17) Uani 1 1 d U
C50 C 0.6502(12) 0.7708(8) 0.3415(4) 0.0322(18) Uani 1 1 d U
H50 H 0.7204 0.8445 0.3364 0.039 Uiso 1 1 calc R
Cl1 Cl 0.2345(2) 0.39735(16) 0.09230(9) 0.0213(4) Uani 1 1 d .
O1 O 0.2141(9) 0.2728(6) 0.0975(4) 0.0516(19) Uani 1 1 d .
O2 O 0.3962(7) 0.4388(6) 0.0761(4) 0.0451(18) Uani 1 1 d .
O3 O 0.1027(8) 0.4131(6) 0.0388(3) 0.0397(16) Uani 1 1 d .
O4 O 0.2283(10) 0.4674(7) 0.1534(3) 0.056(2) Uani 1 1 d .
C61 C 0.2451(13) 0.7642(8) 0.1547(5) 0.040(2) Uani 1 1 d U
H61A H 0.1234 0.7475 0.1550 0.060 Uiso 1 1 calc R
H61B H 0.3046 0.7220 0.1875 0.060 Uiso 1 1 calc R
H61C H 0.2592 0.7353 0.1095 0.060 Uiso 1 1 calc R
C62 C 0.3166(11) 0.8944(8) 0.1729(5) 0.034(2) Uani 1 1 d U
C63 C 0.3107(16) 0.9524(9) 0.2418(5) 0.055(3) Uani 1 1 d U
H63A H 0.3787 0.9175 0.2760 0.083 Uiso 1 1 calc R
H63B H 0.1921 0.9376 0.2466 0.083 Uiso 1 1 calc R
H63C H 0.3574 1.0403 0.2479 0.083 Uiso 1 1 calc R
O5 O 0.3788(9) 0.9527(6) 0.1355(4) 0.0505(18) Uani 1 1 d .

loop_
_atom_site_aniso_label
_atom_site_aniso_U_11
_atom_site_aniso_U_22
_atom_site_aniso_U_33
_atom_site_aniso_U_23
_atom_site_aniso_U_13
_atom_site_aniso_U_12
Au1 0.02125(15) 0.01788(15) 0.01215(15) -0.00023(10) 0.00698(10) 0.00396(10)
C1 0.021(4) 0.016(3) 0.021(4) 0.005(3) 0.008(3) 0.008(3)
C2 0.030(4) 0.027(4) 0.020(4) -0.001(3) 0.007(3) 0.014(3)
C3 0.027(4) 0.035(4) 0.021(4) -0.002(3) 0.002(3) 0.010(3)
C4 0.032(4) 0.030(4) 0.015(4) -0.010(3) -0.003(3) 0.012(3)
C5 0.030(4) 0.027(4) 0.028(4) -0.003(3) -0.002(3) 0.003(3)
C6 0.026(4) 0.028(4) 0.020(4) 0.001(3) 0.007(3) 0.009(3)
F1 0.039(3) 0.024(2) 0.021(2) 0.0048(19) 0.013(2) 0.001(2)
F2 0.054(3) 0.049(3) 0.015(2) 0.002(2) 0.011(2) 0.019(3)
F3 0.051(3) 0.037(3) 0.023(3) -0.015(2) -0.002(2) 0.003(2)
F4 0.037(3) 0.027(3) 0.035(3) -0.006(2) 0.005(2) -0.005(2)
F5 0.032(3) 0.024(2) 0.023(2) 0.0004(19) 0.0096(19) -0.004(2)
C11 0.022(4) 0.020(4) 0.019(4) -0.001(3) 0.008(3) 0.007(3)
C12 0.023(4) 0.023(4) 0.016(4) 0.000(3) 0.007(3) 0.002(3)
C13 0.022(4) 0.024(4) 0.027(4) 0.000(3) 0.004(3) 0.009(3)
C14 0.032(4) 0.022(4) 0.014(4) 0.004(3) 0.002(3) 0.004(3)
C15 0.028(4) 0.022(4) 0.023(4) 0.003(3) 0.011(3) 0.002(3)
C16 0.030(4) 0.019(3) 0.016(4) 0.002(3) 0.009(3) 0.005(3)
F6 0.024(2) 0.029(2) 0.030(3) 0.004(2) 0.011(2) 0.0011(19)
F7 0.026(3) 0.042(3) 0.043(3) 0.007(2) 0.008(2) 0.016(2)
F8 0.047(3) 0.028(3) 0.039(3) 0.018(2) 0.009(2) 0.014(2)
F9 0.036(3) 0.031(2) 0.025(3) 0.013(2) 0.014(2) 0.003(2)
F10 0.025(2) 0.028(2) 0.026(2) 0.0074(19) 0.0123(19) 0.0078(19)
N1 0.019(3) 0.018(3) 0.012(3) 0.001(2) 0.000(2) 0.005(2)
C21 0.024(4) 0.017(3) 0.018(4) 0.000(3) 0.007(3) 0.005(3)
C22 0.028(4) 0.022(4) 0.020(4) 0.002(3) 0.004(3) 0.005(3)
C23 0.025(4) 0.024(4) 0.018(4) -0.001(3) 0.008(3) 0.008(3)
C24 0.024(4) 0.024(4) 0.017(3) 0.002(3) 0.006(3) 0.004(3)
C25 0.018(4) 0.022(3) 0.015(3) 0.001(3) 0.004(3) 0.005(3)
C26 0.020(4) 0.019(3) 0.014(4) 0.000(3) 0.005(3) 0.005(3)
N2 0.027(3) 0.017(3) 0.014(3) 0.000(2) 0.009(2) 0.004(3)
C27 0.024(4) 0.016(3) 0.014(3) 0.001(3) 0.001(3) 0.002(3)
C31 0.021(4) 0.020(3) 0.020(4) 0.001(3) 0.004(3) 0.004(3)
N3 0.033(4) 0.018(3) 0.020(3) 0.002(2) 0.009(3) 0.008(3)
C33 0.040(5) 0.025(4) 0.021(4) 0.001(3) 0.010(3) 0.009(3)
C34 0.044(5) 0.021(4) 0.023(4) 0.008(3) 0.007(4) 0.004(3)
C35 0.037(5) 0.024(4) 0.034(5) 0.008(3) 0.015(4) 0.004(3)
C36 0.038(5) 0.023(4) 0.025(4) 0.001(3) 0.013(3) 0.005(3)
C37 0.013(3) 0.021(4) 0.017(3) 0.001(3) 0.004(3) 0.005(3)
N4 0.027(3) 0.011(3) 0.016(3) -0.004(2) 0.008(2) 0.004(2)
C41 0.019(2) 0.021(2) 0.011(2) -0.0018(16) 0.0080(16) 0.0078(16)
C42 0.030(4) 0.039(4) 0.029(4) 0.004(4) 0.012(4) 0.008(4)
C43 0.037(5) 0.031(4) 0.045(5) 0.010(4) 0.017(4) 0.002(4)
C44 0.030(4) 0.030(4) 0.040(4) 0.011(3) 0.012(4) 0.013(3)
C45 0.035(5) 0.034(4) 0.050(5) 0.013(4) 0.019(4) 0.008(4)
C46 0.046(6) 0.045(5) 0.041(5) 0.008(4) 0.018(4) 0.014(4)
C47 0.052(6) 0.037(4) 0.024(4) 0.004(4) 0.012(4) 0.009(4)
C48 0.041(5) 0.030(4) 0.035(5) -0.004(4) 0.013(4) 0.004(4)
C49 0.030(4) 0.028(4) 0.023(4) -0.003(3) 0.003(3) 0.013(3)
C50 0.041(5) 0.037(4) 0.022(4) 0.002(3) 0.006(3) 0.018(4)
Cl1 0.0226(9) 0.0235(9) 0.0197(9) 0.0027(7) 0.0093(7) 0.0057(7)
O1 0.056(5) 0.029(3) 0.075(5) 0.018(4) 0.026(4) 0.006(3)
O2 0.020(3) 0.044(4) 0.075(5) 0.029(4) 0.018(3) -0.002(3)
O3 0.033(3) 0.069(5) 0.022(3) 0.008(3) 0.010(3) 0.020(3)
O4 0.068(5) 0.075(5) 0.028(4) -0.013(3) 0.008(3) 0.039(4)
C61 0.050(6) 0.040(5) 0.031(5) 0.001(4) 0.020(4) 0.004(4)
C62 0.023(4) 0.040(5) 0.037(5) 0.006(4) 0.007(4) 0.001(4)
C63 0.079(8) 0.038(5) 0.043(6) -0.004(4) 0.019(6) 0.000(5)
O5 0.049(4) 0.049(4) 0.060(5) 0.020(4) 0.030(4) 0.004(3)

loop_
_atom_type_symbol
_atom_type_description
_atom_type_scat_dispersion_real
_atom_type_scat_dispersion_imag
_atom_type_scat_source
C C 0.0033 0.0016 'International Tables Vol C Tables 4.2.6.8 and 6.1.1.4'
H H 0.0000 0.0000 'International Tables Vol C Tables 4.2.6.8 and 6.1.1.4'
N N 0.0061 0.0033 'International Tables Vol C Tables 4.2.6.8 and 6.1.1.4'
O O 0.0106 0.0060 'International Tables Vol C Tables 4.2.6.8 and 6.1.1.4'
Cl Cl 0.1484 0.1585 'International Tables Vol C Tables 4.2.6.8 and 6.1.1.4'
Au Au -2.0133 8.8022 'International Tables Vol C Tables 4.2.6.8 and 6.1.1.4'
F F 0.0171 0.0103 'International Tables Vol C Tables 4.2.6.8 and 6.1.1.4'

loop_
_geom_angle_atom_site_label_1
_geom_angle_atom_site_label_2
_geom_angle_atom_site_label_3
_geom_angle
_geom_angle_publ_flag
C1 Au1 C11 88.9(3) y
C1 Au1 C37 91.5(3) y
C11 Au1 C37 179.6(3) y
C1 Au1 N1 172.4(3) y
C11 Au1 N1 92.5(3) y
C37 Au1 N1 87.1(3) y
C6 C1 C2 116.6(7) ?
C6 C1 Au1 118.7(6) ?
C2 C1 Au1 124.6(6) ?
F1 C2 C3 116.8(7) ?
F1 C2 C1 121.5(7) ?
C3 C2 C1 121.7(8) ?
F2 C3 C4 119.6(7) ?
F2 C3 C2 120.4(8) ?
C4 C3 C2 120.0(8) ?
F3 C4 C3 120.5(8) ?
F3 C4 C5 119.2(8) ?
C3 C4 C5 120.2(7) ?
F4 C5 C6 121.4(8) ?
F4 C5 C4 120.5(7) ?
C6 C5 C4 118.0(8) ?
F5 C6 C1 120.3(7) ?
F5 C6 C5 116.2(7) ?
C1 C6 C5 123.4(8) ?
C12 C11 C16 115.8(7) ?
C12 C11 Au1 123.1(6) ?
C16 C11 Au1 121.0(5) ?
F6 C12 C11 118.9(7) ?
F6 C12 C13 117.5(7) ?
C11 C12 C13 123.7(7) ?
F7 C13 C12 121.3(7) ?
F7 C13 C14 120.2(7) ?
C12 C13 C14 118.5(7) ?
F8 C14 C15 121.7(7) ?
F8 C14 C13 119.3(7) ?
C15 C14 C13 119.0(7) ?
F9 C15 C16 119.3(7) ?
F9 C15 C14 119.4(7) ?
C16 C15 C14 121.3(7) ?
F10 C16 C15 119.2(7) ?
F10 C16 C11 119.1(6) ?
C15 C16 C11 121.7(7) ?
C25 N1 C21 119.6(6) ?
C25 N1 Au1 115.5(5) ?
C21 N1 Au1 124.8(5) ?
N1 C21 C22 122.3(7) ?
C21 C22 C23 118.5(7) ?
C22 C23 C24 119.7(7) ?
C23 C24 C25 119.4(7) ?
N1 C25 C24 120.6(7) ?
N1 C25 C26 117.0(6) ?
C24 C25 C26 122.5(7) ?
N2 C26 C25 111.1(6) ?
C37 N2 C26 117.8(6) ?
C37 N2 C27 123.1(6) ?
C26 N2 C27 118.0(6) ?
N2 C27 C31 113.3(6) ?
N3 C31 C36 122.3(7) ?
N3 C31 C27 114.7(7) ?
C36 C31 C27 123.0(7) ?
C33 N3 C31 117.2(7) ?
N3 C33 C34 123.9(8) ?
C33 C34 C35 118.6(7) ?
C36 C35 C34 118.5(8) ?
C31 C36 C35 119.4(8) ?
N2 C37 N4 119.5(7) y
N2 C37 Au1 116.3(5) y
N4 C37 Au1 124.1(5) y
C37 N4 C41 124.2(6) ?
C50 C41 C42 121.8(7) ?
C50 C41 N4 119.5(7) ?
C42 C41 N4 118.7(6) ?
C43 C42 C41 119.9(8) ?
C44 C43 C42 119.2(9) ?
C43 C44 C49 121.6(8) ?
C43 C44 C45 120.7(8) ?
C49 C44 C45 117.7(8) ?
C46 C45 C44 119.1(9) ?
C45 C46 C47 122.8(9) ?
C48 C47 C46 119.5(9) ?
C47 C48 C49 120.3(9) ?
C44 C49 C48 120.7(8) ?
C44 C49 C50 119.3(8) ?
C48 C49 C50 120.0(8) ?
C41 C50 C49 118.0(8) ?
O4 Cl1 O1 111.2(5) ?
O4 Cl1 O2 109.5(5) ?
O1 Cl1 O2 108.6(4) ?
O4 Cl1 O3 109.3(4) ?
O1 Cl1 O3 109.9(4) ?
O2 Cl1 O3 108.2(4) ?
O5 C62 C61 122.5(9) ?
O5 C62 C63 121.2(9) ?
C61 C62 C63 116.3(8) ?

loop_
_geom_bond_atom_site_label_1
_geom_bond_atom_site_label_2
_geom_bond_distance
_geom_bond_publ_flag
Au1 C1 2.030(7) y
Au1 C11 2.059(8) y
Au1 C37 2.066(7) y
Au1 N1 2.094(6) y
C1 C6 1.366(11) ?
C1 C2 1.384(11) ?
C2 F1 1.337(9) ?
C2 C3 1.378(11) ?
C3 F2 1.347(10) ?
C3 C4 1.361(12) ?
C4 F3 1.349(8) ?
C4 C5 1.386(13) ?
C5 F4 1.327(10) ?
C5 C6 1.381(11) ?
C6 F5 1.353(9) ?
C11 C12 1.365(11) ?
C11 C16 1.401(10) ?
C12 F6 1.346(9) ?
C12 C13 1.377(11) ?
C13 F7 1.322(9) ?
C13 C14 1.393(11) ?
C14 F8 1.334(9) ?
C14 C15 1.361(11) ?
C15 F9 1.355(9) ?
C15 C16 1.357(11) ?
C16 F10 1.344(9) ?
N1 C25 1.341(9) ?
N1 C21 1.346(9) ?
C21 C22 1.368(10) ?
C22 C23 1.374(11) ?
C23 C24 1.380(11) ?
C24 C25 1.384(10) ?
C25 C26 1.501(10) ?
C26 N2 1.469(9) ?
N2 C37 1.324(9) y
N2 C27 1.469(9) y
C27 C31 1.520(10) ?
C31 N3 1.354(10) ?
C31 C36 1.371(11) ?
N3 C33 1.320(10) ?
C33 C34 1.373(12) ?
C34 C35 1.376(12) ?
C35 C36 1.375(11) ?
C37 N4 1.332(9) y
N4 C41 1.434(9) y
C41 C50 1.354(11) ?
C41 C42 1.413(11) ?
C42 C43 1.394(13) ?
C43 C44 1.368(13) ?
C44 C49 1.395(12) ?
C44 C45 1.466(13) ?
C45 C46 1.328(13) ?
C46 C47 1.408(13) ?
C47 C48 1.356(13) ?
C48 C49 1.409(11) ?
C49 C50 1.450(12) ?
Cl1 O4 1.412(7) ?
Cl1 O1 1.413(7) ?
Cl1 O2 1.435(6) ?
Cl1 O3 1.435(6) ?
C61 C62 1.453(13) ?
C62 O5 1.197(11) ?
C62 C63 1.495(14) ?
